data_2021693
loop_
_publ_author_name
'Bomfim Filho, Lucius Flavius Ourives'
'Rocha, Cleidivania'
'Rodrigues, Bernardo Lages'
'Beraldo, Heloisa'
'Teixeira, Leticia Regina'

_publ_section_title
;
 Synthesis, crystal structure and studies on the interaction with albumin
 of a new silver(I) complex based on 2-(4-nitrobenzenesulfonamido)benzoic
 acid
;
_journal_coeditor_code QS3085
_journal_issue 7
_journal_name_full 'Acta Crystallographica Section C'
_journal_page_first 1011
_journal_page_last 1020
_journal_paper_doi 10.1107/S2053229619008593
_journal_volume 75
_journal_year 2019
_chemical_formula_iupac '[Ag (C13 H9 N2 O6 S)]'
_chemical_formula_moiety 'C13 H9 Ag N2 O6 S'
_chemical_formula_sum 'C13 H9 Ag N2 O6 S'
_chemical_formula_weight 429.15
_space_group_IT_number 14
_space_group_name_Hall '-P 2ybc'
_space_group_name_H-M_alt 'P 1 21/c 1'
_symmetry_cell_setting monoclinic
_symmetry_space_group_name_Hall '-P 2ybc'
_symmetry_space_group_name_H-M 'P 1 21/c 1'
_atom_sites_solution_hydrogens mixed
_audit_creation_method 'WinGX routine CIF_UPDATE'
_cell_angle_alpha 90
_cell_angle_beta 91.864(3)
_cell_angle_gamma 90
_cell_formula_units_Z 4
_cell_length_a 19.9216(7)
_cell_length_b 5.2391(2)
_cell_length_c 13.0860(4)
_cell_measurement_reflns_used 8451
_cell_measurement_temperature 293(2)
_cell_measurement_theta_max 26.6970
_cell_measurement_theta_min 3.1120
_cell_volume 1365.08(8)
_computing_cell_refinement
;
CrysAlis PRO (Rigaku OD, 2018)
;
_computing_data_collection
;
CrysAlis PRO (Rigaku OD, 2018)
;
_computing_data_reduction
;
CrysAlis PRO (Rigaku OD, 2018)
;
_computing_molecular_graphics
;
Mercury (Macrae <i>et al.</i>, 2008)
;
_computing_publication_material
;
SHELXL2018 (Sheldrick, 2015)
;
_computing_structure_refinement
;
SHELXL2018 (Sheldrick, 2015)
;
_computing_structure_solution
;
SHELXS97 (Sheldrick, 2008)
;
_diffrn_ambient_temperature 293(2)
_diffrn_detector_area_resol_mean 10.4186
_diffrn_measured_fraction_theta_full 0.999
_diffrn_measured_fraction_theta_max 0.931
_diffrn_measurement_device_type 'Rigaku Xcalibur, Atlas, Gemini ultra'
_diffrn_measurement_method '\w scans'
_diffrn_radiation_monochromator graphite
_diffrn_radiation_type MoK\a
_diffrn_radiation_wavelength 0.71073
_diffrn_reflns_av_R_equivalents 0.0455
_diffrn_reflns_av_unetI/netI 0.0338
_diffrn_reflns_limit_h_max 26
_diffrn_reflns_limit_h_min -27
_diffrn_reflns_limit_k_max 7
_diffrn_reflns_limit_k_min -7
_diffrn_reflns_limit_l_max 16
_diffrn_reflns_limit_l_min -18
_diffrn_reflns_number 22926
_diffrn_reflns_theta_full 25.242
_diffrn_reflns_theta_max 29.499
_diffrn_reflns_theta_min 3.069
_exptl_absorpt_coefficient_mu 1.665
_exptl_absorpt_correction_T_max 1.00000
_exptl_absorpt_correction_T_min 0.60088
_exptl_absorpt_correction_type multi-scan
_exptl_absorpt_process_details
;
(CrysAlis PRO; Rigaku OD, 2018)
;
_exptl_crystal_colour colourless
_exptl_crystal_density_diffrn 2.088
_exptl_crystal_description irregular
_exptl_crystal_F_000 848
_exptl_crystal_size_max 0.21
_exptl_crystal_size_mid 0.18
_exptl_crystal_size_min 0.17
_refine_diff_density_max 0.818
_refine_diff_density_min -0.783
_refine_ls_extinction_method none
_refine_ls_goodness_of_fit_ref 1.073
_refine_ls_hydrogen_treatment constr
_refine_ls_matrix_type full
_refine_ls_number_parameters 208
_refine_ls_number_reflns 3553
_refine_ls_number_restraints 0
_refine_ls_restrained_S_all 1.073
_refine_ls_R_factor_all 0.057
_refine_ls_R_factor_gt 0.0371
_refine_ls_shift/su_max 0.001
_refine_ls_shift/su_mean 0
_refine_ls_structure_factor_coef Fsqd
_refine_ls_weighting_details 'w=1/[\s^2^(Fo^2^)+(0.0311P)^2^+1.0461P] where P=(Fo^2^+2Fc^2^)/3'
_refine_ls_weighting_scheme calc
_refine_ls_wR_factor_gt 0.0728
_refine_ls_wR_factor_ref 0.0818
_reflns_number_gt 2723
_reflns_number_total 3553
_reflns_threshold_expression 'I > 2\s(I)'
_cod_data_source_file qs3085sup1.cif
_cod_data_source_block AgL
_cod_original_sg_symbol_H-M 'P 21/c'
_cod_database_code 2021693

loop_
_symmetry_equiv_pos_as_xyz
'x, y, z'
'-x, y+1/2, -z+1/2'
'-x, -y, -z'
'x, -y-1/2, z-1/2'

loop_
_atom_site_type_symbol
_atom_site_label
_atom_site_fract_x
_atom_site_fract_y
_atom_site_fract_z
_atom_site_U_iso_or_equiv
_atom_site_adp_type
_atom_site_calc_flag
_atom_site_occupancy
Ag Ag1 0.45005(2) 1.02405(5) 0.25327(2) 0.04349(10) Uani d 1
S S1 0.23113(4) 0.89424(14) 0.01834(6) 0.03421(18) Uani d 1
O O1 0.47283(10) 0.3610(4) 0.13073(16) 0.0406(5) Uani d 1
O O2 0.41107(11) 0.7127(4) 0.14202(16) 0.0445(5) Uani d 1
O O3 0.23823(11) 1.0962(4) 0.09090(18) 0.0451(6) Uani d 1
O O4 0.21229(12) 0.9467(4) -0.08584(18) 0.0482(6) Uani d 1
O O5 0.05200(13) 0.0407(5) 0.2615(2) 0.0599(7) Uani d 1
O O6 -0.00680(14) 0.0579(5) 0.1205(2) 0.0663(8) Uani d 1
N N1 0.30383(12) 0.7539(5) 0.02430(19) 0.0351(6) Uani d 1
H H1N 0.33012 0.786538 0.075391 0.042 Uiso d 1
N N2 0.04063(14) 0.1248(5) 0.1763(2) 0.0448(7) Uani d 1
C C1 0.42645(14) 0.5073(5) 0.0991(2) 0.0315(6) Uani d 1
C C2 0.38807(13) 0.4301(5) 0.0032(2) 0.0282(6) Uani d 1
C C3 0.32950(14) 0.5556(5) -0.0338(2) 0.0299(6) Uani d 1
C C4 0.29988(17) 0.4801(6) -0.1271(2) 0.0420(8) Uani d 1
H H4 0.261568 0.563509 -0.152159 0.05 Uiso calc 1
C C5 0.32676(17) 1.2170(6) 0.3173(2) 0.0450(8) Uani d 1
H H5 0.306998 1.262994 0.254646 0.054 Uiso calc 1
C C6 0.38302(17) 1.3464(6) 0.3546(2) 0.0420(8) Uani d 1
H H6 0.400465 1.482049 0.318074 0.05 Uiso calc 1
C C7 0.41304(15) 1.2716(5) 0.4467(2) 0.0358(7) Uani d 1
H H7 0.450893 1.358491 0.471398 0.043 Uiso calc 1
C C8 0.17263(14) 0.6715(5) 0.0643(2) 0.0309(6) Uani d 1
C C9 0.17305(15) 0.6189(6) 0.1683(2) 0.0376(7) Uani d 1
H H9 0.202846 0.703349 0.212837 0.045 Uiso calc 1
C C10 0.12919(16) 0.4414(6) 0.2050(2) 0.0385(7) Uani d 1
H H10 0.128829 0.403094 0.274379 0.046 Uiso calc 1
C C11 0.08587(14) 0.3220(6) 0.1366(2) 0.0347(7) Uani d 1
C C12 0.08370(15) 0.3743(6) 0.0338(2) 0.0409(7) Uani d 1
H H12 0.053164 0.291552 -0.01005 0.049 Uiso calc 1
C C13 0.12790(16) 0.5524(6) -0.0029(2) 0.0397(7) Uani d 1
H H13 0.127533 0.591882 -0.072238 0.048 Uiso calc 1

loop_
_atom_site_aniso_label
_atom_site_aniso_U_11
_atom_site_aniso_U_22
_atom_site_aniso_U_33
_atom_site_aniso_U_12
_atom_site_aniso_U_13
_atom_site_aniso_U_23
Ag1 0.04819(17) 0.04274(16) 0.03908(16) -0.00480(11) -0.00562(11) -0.00134(11)
S1 0.0330(4) 0.0303(4) 0.0392(4) 0.0023(3) -0.0008(3) 0.0045(3)
O1 0.0330(11) 0.0440(12) 0.0444(13) -0.0003(9) -0.0045(9) 0.0083(10)
O2 0.0459(13) 0.0461(13) 0.0406(13) 0.0017(10) -0.0098(10) -0.0123(11)
O3 0.0450(13) 0.0298(11) 0.0605(15) 0.0014(9) 0.0011(11) -0.0065(11)
O4 0.0484(14) 0.0511(14) 0.0449(14) 0.0014(11) -0.0049(11) 0.0193(11)
O5 0.0645(18) 0.0561(16) 0.0593(18) -0.0083(12) 0.0054(14) 0.0165(13)
O6 0.0653(18) 0.0734(18) 0.0604(17) -0.0333(15) 0.0068(14) -0.0132(14)
N1 0.0314(13) 0.0384(14) 0.0350(14) 0.0029(10) -0.0049(10) -0.0071(11)
N2 0.0419(16) 0.0411(15) 0.0520(18) -0.0050(12) 0.0104(13) -0.0079(14)
C1 0.0263(14) 0.0366(16) 0.0317(15) -0.0057(12) 0.0044(11) 0.0058(13)
C2 0.0276(14) 0.0300(14) 0.0271(14) -0.0056(11) 0.0050(11) 0.0025(11)
C3 0.0319(15) 0.0309(14) 0.0272(14) -0.0068(11) 0.0037(11) 0.0021(11)
C4 0.0436(18) 0.050(2) 0.0323(16) -0.0041(14) -0.0059(13) -0.0014(14)
C5 0.057(2) 0.050(2) 0.0287(16) 0.0137(16) 0.0040(14) 0.0086(14)
C6 0.052(2) 0.0372(17) 0.0374(18) 0.0081(14) 0.0151(15) 0.0062(14)
C7 0.0376(16) 0.0327(15) 0.0378(17) 0.0021(12) 0.0104(13) -0.0008(13)
C8 0.0303(15) 0.0302(14) 0.0320(15) 0.0046(11) -0.0012(11) 0.0001(12)
C9 0.0390(17) 0.0404(17) 0.0334(16) -0.0044(13) -0.0010(13) -0.0055(13)
C10 0.0435(18) 0.0437(18) 0.0284(16) -0.0035(14) 0.0040(13) -0.0014(13)
C11 0.0320(15) 0.0344(16) 0.0380(17) 0.0003(12) 0.0049(12) -0.0034(13)
C12 0.0373(17) 0.0449(18) 0.0401(18) -0.0048(14) -0.0063(13) -0.0047(15)
C13 0.0397(17) 0.0492(18) 0.0299(16) -0.0012(14) -0.0040(13) 0.0024(14)

loop_
_atom_type_symbol
_atom_type_description
_atom_type_scat_dispersion_real
_atom_type_scat_dispersion_imag
_atom_type_scat_source
C C 0.0033 0.0016 'International Tables Vol C Tables 4.2.6.8 and 6.1.1.4'
H H 0 0 'International Tables Vol C Tables 4.2.6.8 and 6.1.1.4'
N N 0.0061 0.0033 'International Tables Vol C Tables 4.2.6.8 and 6.1.1.4'
O O 0.0106 0.006 'International Tables Vol C Tables 4.2.6.8 and 6.1.1.4'
S S 0.1246 0.1234 'International Tables Vol C Tables 4.2.6.8 and 6.1.1.4'
Ag Ag -0.8971 1.1015 'International Tables Vol C Tables 4.2.6.8 and 6.1.1.4'

loop_
_exptl_crystal_face_index_h
_exptl_crystal_face_index_k
_exptl_crystal_face_index_l
_exptl_crystal_face_perp_dist
2.0000 5.0000 1.0000 0.239972
-4.0000 0.0000 5.0000 0.125091
0.0000 0.0000 -1.0000 0.031824
0.0000 0.0000 1.0000 0.033147
-5.0000 -5.0000 2.0000 0.257344
5.0000 2.0000 -2.0000 0.226170
5.0000 0.0000 -1.0000 0.179850

loop_
_geom_angle_atom_site_label_1
_geom_angle_atom_site_label_2
_geom_angle_atom_site_label_3
_geom_angle_site_symmetry_1
_geom_angle_site_symmetry_3
_geom_angle
O1 Ag1 O2 2_655 . 111.09(8)
O1 Ag1 O1 2_655 1_565 124.83(6)
O2 Ag1 O1 . 1_565 99.39(8)
O1 Ag1 C6 2_655 . 104.70(9)
O2 Ag1 C6 . . 128.73(10)
O1 Ag1 C6 1_565 . 88.52(9)
O1 Ag1 Ag1 2_655 2_655 85.46(6)
O2 Ag1 Ag1 . 2_655 137.59(6)
O1 Ag1 Ag1 1_565 2_655 44.04(5)
C6 Ag1 Ag1 . 2_655 79.27(8)
O1 Ag1 Ag1 2_655 2_645 47.72(5)
O2 Ag1 Ag1 . 2_645 67.17(5)
O1 Ag1 Ag1 1_565 2_645 115.69(5)
C6 Ag1 Ag1 . 2_645 150.14(7)
Ag1 Ag1 Ag1 2_655 2_645 105.420(14)
O3 S1 O3 1 . 0.00(18)
O3 S1 O4 1 . 120.67(14)
O3 S1 O4 . . 120.67(14)
O3 S1 N1 1 . 103.59(13)
O3 S1 N1 . . 103.59(13)
O4 S1 N1 . . 109.82(14)
O3 S1 C8 1 . 108.40(14)
O3 S1 C8 . . 108.40(14)
O4 S1 C8 . . 107.19(14)
N1 S1 C8 . . 106.35(13)
C1 O1 Ag1 . 2_645 117.37(19)
C1 O1 Ag1 . 1_545 120.41(18)
Ag1 O1 Ag1 2_645 1_545 88.24(7)
C1 O2 Ag1 . . 143.8(2)
O3 O3 S1 1 . 0(10)
C3 N1 S1 . . 130.8(2)
C3 N1 H1N . . 110.5
S1 N1 H1N . . 118.1
O5 N2 O6 . . 124.1(3)
O5 N2 C11 . . 118.6(3)
O6 N2 C11 . . 117.3(3)
O2 C1 O1 . . 124.2(3)
O2 C1 C2 . . 118.6(3)
O1 C1 C2 . . 117.3(3)
C7 C2 C3 4_575 . 118.5(3)
C7 C2 C1 4_575 . 117.9(3)
C3 C2 C1 . . 123.6(3)
N1 C3 C4 . . 122.4(3)
N1 C3 C2 . . 118.3(2)
C4 C3 C2 . . 119.3(3)
C5 C4 C3 4_575 . 120.8(3)
C5 C4 H4 4_575 . 119.6
C3 C4 H4 . . 119.6
C4 C5 C6 4_576 . 120.3(3)
C4 C5 H5 4_576 . 119.9
C6 C5 H5 . . 119.9
C7 C6 C5 . . 119.3(3)
C7 C6 Ag1 . . 92.67(19)
C5 C6 Ag1 . . 85.7(2)
C7 C6 H6 . . 120.3
C5 C6 H6 . . 120.3
Ag1 C6 H6 . . 91.6
C6 C7 C2 . 4_576 121.7(3)
C6 C7 H7 . . 119.1
C2 C7 H7 4_576 . 119.1
C13 C8 C9 . . 121.2(3)
C13 C8 S1 . . 120.0(2)
C9 C8 S1 . . 118.7(2)
C10 C9 C8 . . 119.6(3)
C10 C9 H9 . . 120.2
C8 C9 H9 . . 120.2
C9 C10 C11 . . 118.3(3)
C9 C10 H10 . . 120.8
C11 C10 H10 . . 120.8
C12 C11 C10 . . 123.1(3)
C12 C11 N2 . . 118.9(3)
C10 C11 N2 . . 117.9(3)
C11 C12 C13 . . 118.5(3)
C11 C12 H12 . . 120.8
C13 C12 H12 . . 120.8
C8 C13 C12 . . 119.3(3)
C8 C13 H13 . . 120.4
C12 C13 H13 . . 120.4

loop_
_geom_bond_atom_site_label_1
_geom_bond_atom_site_label_2
_geom_bond_site_symmetry_2
_geom_bond_distance
Ag1 O1 2_655 2.290(2)
Ag1 O2 . 2.304(2)
Ag1 O1 1_565 2.437(2)
Ag1 C6 . 2.551(3)
Ag1 Ag1 2_655 3.2926(3)
Ag1 Ag1 2_645 3.2926(3)
S1 O3 1 1.426(2)
S1 O3 . 1.426(2)
S1 O4 . 1.429(2)
S1 N1 . 1.624(2)
S1 C8 . 1.768(3)
O1 C1 . 1.260(3)
O2 C1 . 1.256(3)
O3 O3 1 0.000(4)
O5 N2 . 1.214(4)
O6 N2 . 1.226(4)
N1 C3 . 1.394(4)
N1 H1N . 0.8531
N2 C11 . 1.476(4)
C1 C2 . 1.504(4)
C2 C7 4_575 1.391(4)
C2 C3 . 1.411(4)
C3 C4 . 1.396(4)
C4 C5 4_575 1.381(5)
C4 H4 . 0.93
C5 C6 . 1.385(5)
C5 H5 . 0.93
C6 C7 . 1.385(4)
C6 H6 . 0.93
C7 H7 . 0.93
C8 C13 . 1.380(4)
C8 C9 . 1.389(4)
C9 C10 . 1.373(4)
C9 H9 . 0.93
C10 C11 . 1.373(4)
C10 H10 . 0.93
C11 C12 . 1.372(4)
C12 C13 . 1.381(4)
C12 H12 . 0.93
C13 H13 . 0.93

loop_
_geom_hbond_atom_site_label_D
_geom_hbond_atom_site_label_H
_geom_hbond_atom_site_label_A
_geom_hbond_site_symmetry_A
_geom_hbond_distance_DH
_geom_hbond_distance_HA
_geom_hbond_distance_DA
_geom_hbond_angle_DHA
_geom_hbond_publ_flag
C5 H5 O3 1 0.93 2.65 3.457(4) 145 yes
C13 H13 O5 4_565 0.93 2.7 3.424(4) 135.7 yes
C12 H12 O6 3 0.93 2.49 3.369(4) 157.4 yes
N1 H1N O2 . 0.85 1.85 2.602(3) 146.3 yes
C4 H4 O4 . 0.93 2.41 3.062(4) 127.2 yes

loop_
_geom_torsion_atom_site_label_1
_geom_torsion_atom_site_label_2
_geom_torsion_atom_site_label_3
_geom_torsion_atom_site_label_4
_geom_torsion_site_symmetry_1
_geom_torsion_site_symmetry_4
_geom_torsion
O4 S1 O3 O3 . 1 0.0(6)
N1 S1 O3 O3 . 1 0.0(6)
C8 S1 O3 O3 . 1 0.0(6)
O3 S1 N1 C3 1 . -174.6(3)
O3 S1 N1 C3 . . -174.6(3)
O4 S1 N1 C3 . . -44.4(3)
C8 S1 N1 C3 . . 71.3(3)
Ag1 O2 C1 O1 . . 20.5(5)
Ag1 O2 C1 C2 . . -158.7(2)
Ag1 O1 C1 O2 2_645 . -16.2(4)
Ag1 O1 C1 O2 1_545 . 89.1(3)
Ag1 O1 C1 C2 2_645 . 163.05(17)
Ag1 O1 C1 C2 1_545 . -91.7(3)
O2 C1 C2 C7 . 4_575 168.7(2)
O1 C1 C2 C7 . 4_575 -10.6(4)
O2 C1 C2 C3 . . -9.4(4)
O1 C1 C2 C3 . . 171.3(2)
S1 N1 C3 C4 . . 15.8(4)
S1 N1 C3 C2 . . -165.0(2)
C7 C2 C3 N1 4_575 . 178.6(2)
C1 C2 C3 N1 . . -3.3(4)
C7 C2 C3 C4 4_575 . -2.2(4)
C1 C2 C3 C4 . . 175.9(3)
N1 C3 C4 C5 . 4_575 179.9(3)
C2 C3 C4 C5 . 4_575 0.7(4)
C4 C5 C6 C7 4_576 . 1.7(5)
C4 C5 C6 Ag1 4_576 . 92.3(3)
C5 C6 C7 C2 . 4_576 -0.2(4)
Ag1 C6 C7 C2 . 4_576 -86.7(3)
O3 S1 C8 C13 1 . 142.3(2)
O3 S1 C8 C13 . . 142.3(2)
O4 S1 C8 C13 . . 10.5(3)
N1 S1 C8 C13 . . -106.9(3)
O3 S1 C8 C9 1 . -38.1(3)
O3 S1 C8 C9 . . -38.1(3)
O4 S1 C8 C9 . . -169.8(2)
N1 S1 C8 C9 . . 72.8(3)
C13 C8 C9 C10 . . 1.4(5)
S1 C8 C9 C10 . . -178.3(2)
C8 C9 C10 C11 . . -0.3(5)
C9 C10 C11 C12 . . -1.0(5)
C9 C10 C11 N2 . . 177.8(3)
O5 N2 C11 C12 . . 164.6(3)
O6 N2 C11 C12 . . -16.0(4)
O5 N2 C11 C10 . . -14.3(4)
O6 N2 C11 C10 . . 165.1(3)
C10 C11 C12 C13 . . 1.1(5)
N2 C11 C12 C13 . . -177.7(3)
C9 C8 C13 C12 . . -1.3(5)
S1 C8 C13 C12 . . 178.4(2)
C11 C12 C13 C8 . . 0.1(5)

_cod_database_fobs_code 2021693
